data_4335406
loop_
_publ_author_name
'Philip J. W. Elder'
'Tristram Chivers'

_publ_section_title
;
 Chalcogenation of the 1,4-C2P4 Ring: Oxidation, Isomerization, Insertion,
 and Ring Contraction
;
_journal_name_full 'Inorganic Chemistry'
_journal_page_first 7791
_journal_page_last 7804
_journal_paper_doi 10.1021/ic401002b
_journal_volume 52
_journal_year 2013
_chemical_formula_moiety 'C18 H40 P4 Se2'
_chemical_formula_sum 'C18 H40 P4 Se2'
_chemical_formula_weight 538.30
_chemical_name_systematic
;
 ?
;
_space_group_IT_number 61
_symmetry_cell_setting orthorhombic
_symmetry_space_group_name_Hall '-P 2ac 2ab'
_symmetry_space_group_name_H-M 'P b c a'
_atom_sites_solution_hydrogens geom
_atom_sites_solution_primary direct
_atom_sites_solution_secondary difmap
_audit_creation_method SHELXL-97
_cell_angle_alpha 90.00
_cell_angle_beta 90.00
_cell_angle_gamma 90.00
_cell_formula_units_Z 8
_cell_length_a 13.7730(6)
_cell_length_b 17.7200(3)
_cell_length_c 20.6690(7)
_cell_measurement_reflns_used 5746
_cell_measurement_temperature 173(2)
_cell_measurement_theta_max 27.5
_cell_measurement_theta_min 2.1
_cell_volume 5044.4(3)
_computing_cell_refinement 'HKL Scalepack (Otwinowski & Minor 1997)'
_computing_data_collection 'Collect (Nonius BV, 1997-2000)'
_computing_data_reduction DENZO-SMN
_computing_structure_refinement 'SHELXL-97 (Sheldrick, 2008)'
_computing_structure_solution 'SHELXS-97 (Sheldrick, 1997)'
_diffrn_ambient_temperature 173(2)
_diffrn_measured_fraction_theta_full 0.997
_diffrn_measured_fraction_theta_max 0.997
_diffrn_measurement_device_type 'KappaCCD (Nonius, FR540C)'
_diffrn_measurement_method 'phi\omega scans'
_diffrn_radiation_monochromator 'horizonally mounted graphite crystal'
_diffrn_radiation_source 'Enraf Nonius FR590D, fine-focus sealed tube'
_diffrn_radiation_type MoK\a
_diffrn_radiation_wavelength 0.71073
_diffrn_reflns_av_R_equivalents 0.0560
_diffrn_reflns_av_sigmaI/netI 0.0441
_diffrn_reflns_limit_h_max 16
_diffrn_reflns_limit_h_min -17
_diffrn_reflns_limit_k_max 22
_diffrn_reflns_limit_k_min -22
_diffrn_reflns_limit_l_max 26
_diffrn_reflns_limit_l_min -26
_diffrn_reflns_number 18295
_diffrn_reflns_theta_full 27.45
_diffrn_reflns_theta_max 27.45
_diffrn_reflns_theta_min 2.12
_exptl_absorpt_coefficient_mu 3.186
_exptl_absorpt_correction_T_max 0.7846
_exptl_absorpt_correction_T_min 0.7412
_exptl_absorpt_correction_type integration
_exptl_absorpt_process_details 'SADABS (SHELXTL-NT v5.1, Bruker)'
_exptl_crystal_colour colourless
_exptl_crystal_density_diffrn 1.418
_exptl_crystal_description block
_exptl_crystal_F_000 2208
_exptl_crystal_size_max 0.10
_exptl_crystal_size_mid 0.08
_exptl_crystal_size_min 0.08
_refine_diff_density_max 0.507
_refine_diff_density_min -0.453
_refine_diff_density_rms 0.120
_refine_ls_extinction_method none
_refine_ls_goodness_of_fit_ref 1.172
_refine_ls_hydrogen_treatment constr
_refine_ls_matrix_type full
_refine_ls_number_parameters 217
_refine_ls_number_reflns 5746
_refine_ls_number_restraints 0
_refine_ls_restrained_S_all 1.172
_refine_ls_R_factor_all 0.0684
_refine_ls_R_factor_gt 0.0452
_refine_ls_shift/su_max 0.001
_refine_ls_shift/su_mean 0.000
_refine_ls_structure_factor_coef Fsqd
_refine_ls_weighting_details 'calc w=1/[\s^2^(Fo^2^)+(0.0406P)^2^+9.2312P] where P=(Fo^2^+2Fc^2^)/3'
_refine_ls_weighting_scheme calc
_refine_ls_wR_factor_gt 0.0991
_refine_ls_wR_factor_ref 0.1186
_reflns_number_gt 4427
_reflns_number_total 5746
_reflns_threshold_expression >2\s(I)
_cod_data_source_file ic401002b_si_003_3.cif
_cod_data_source_block 3b
_cod_database_code 4335406

loop_
_symmetry_equiv_pos_as_xyz
'x, y, z'
'-x+1/2, -y, z+1/2'
'x+1/2, -y+1/2, -z'
'-x, y+1/2, -z+1/2'
'-x, -y, -z'
'x-1/2, y, -z-1/2'
'-x-1/2, y-1/2, z'
'x, -y-1/2, z-1/2'

loop_
_atom_site_label
_atom_site_type_symbol
_atom_site_fract_x
_atom_site_fract_y
_atom_site_fract_z
_atom_site_U_iso_or_equiv
_atom_site_adp_type
_atom_site_occupancy
_atom_site_symmetry_multiplicity
_atom_site_calc_flag
_atom_site_refinement_flags
Se1 Se 0.83159(3) 0.03718(3) 0.76967(2) 0.03981(14) Uani 1 1 d .
Se2 Se 0.78073(3) 0.24982(3) 0.55310(2) 0.03302(12) Uani 1 1 d .
P1 P 0.70360(7) 0.02810(6) 0.71359(5) 0.0237(2) Uani 1 1 d .
P4 P 0.59046(7) 0.11644(6) 0.72195(5) 0.0226(2) Uani 1 1 d .
P3 P 0.65845(7) 0.19218(6) 0.59018(5) 0.0224(2) Uani 1 1 d .
P2 P 0.64204(7) 0.07003(6) 0.56832(5) 0.0257(2) Uani 1 1 d .
C2 C 0.6642(3) 0.1892(2) 0.67858(18) 0.0250(8) Uani 1 1 d .
H1A H 0.7380 0.1834 0.6897 0.030 Uiso 1 1 d R
H1B H 0.6474 0.2358 0.6938 0.030 Uiso 1 1 d R
C1 C 0.7356(3) 0.0392(2) 0.62811(18) 0.0258(8) Uani 1 1 d .
H2A H 0.7962 0.0671 0.6246 0.031 Uiso 1 1 d R
H2B H 0.7686 -0.0101 0.6143 0.031 Uiso 1 1 d R
C3 C 0.6434(3) -0.0664(2) 0.7189(2) 0.0312(9) Uani 1 1 d .
C4 C 0.5971(4) -0.0760(3) 0.7857(2) 0.0451(12) Uani 1 1 d .
H4A H 0.5661 -0.1244 0.7886 0.054 Uiso 1 1 d R
H4B H 0.5500 -0.0370 0.7929 0.054 Uiso 1 1 d R
H4C H 0.6472 -0.0726 0.8179 0.054 Uiso 1 1 d R
C5 C 0.5657(3) -0.0748(3) 0.6669(2) 0.0377(10) Uani 1 1 d .
H5A H 0.5355 -0.1235 0.6701 0.045 Uiso 1 1 d R
H5B H 0.5950 -0.0695 0.6250 0.045 Uiso 1 1 d R
H5C H 0.5176 -0.0362 0.6728 0.045 Uiso 1 1 d R
C6 C 0.7222(4) -0.1268(3) 0.7101(3) 0.0475(12) Uani 1 1 d .
H6A H 0.6937 -0.1762 0.7125 0.057 Uiso 1 1 d R
H6B H 0.7697 -0.1213 0.7438 0.057 Uiso 1 1 d R
H6C H 0.7528 -0.1203 0.6688 0.057 Uiso 1 1 d R
C15 C 0.5907(3) 0.1581(2) 0.80674(19) 0.0321(9) Uani 1 1 d .
C16 C 0.5650(4) 0.0964(3) 0.8556(2) 0.0409(11) Uani 1 1 d .
H16A H 0.5653 0.1177 0.8983 0.049 Uiso 1 1 d R
H16B H 0.6115 0.0562 0.8533 0.049 Uiso 1 1 d R
H16C H 0.5015 0.0772 0.8460 0.049 Uiso 1 1 d R
C17 C 0.5066(4) 0.2142(3) 0.8044(2) 0.0474(12) Uani 1 1 d .
H17A H 0.5002 0.2390 0.8455 0.057 Uiso 1 1 d R
H17B H 0.4477 0.1877 0.7946 0.057 Uiso 1 1 d R
H17C H 0.5190 0.2511 0.7714 0.057 Uiso 1 1 d R
C18 C 0.6837(4) 0.1977(3) 0.8272(2) 0.0464(12) Uani 1 1 d .
H18A H 0.6763 0.2166 0.8705 0.056 Uiso 1 1 d R
H18B H 0.6965 0.2389 0.7984 0.056 Uiso 1 1 d R
H18C H 0.7368 0.1627 0.8259 0.056 Uiso 1 1 d R
C11 C 0.5427(3) 0.2424(2) 0.5697(2) 0.0305(9) Uani 1 1 d .
C12 C 0.4555(3) 0.2077(3) 0.6047(2) 0.0394(11) Uani 1 1 d .
H12A H 0.3973 0.2344 0.5935 0.047 Uiso 1 1 d R
H12B H 0.4655 0.2105 0.6506 0.047 Uiso 1 1 d R
H12C H 0.4493 0.1558 0.5920 0.047 Uiso 1 1 d R
C13 C 0.5536(3) 0.3253(3) 0.5890(3) 0.0447(12) Uani 1 1 d .
H13A H 0.4950 0.3523 0.5792 0.054 Uiso 1 1 d R
H13B H 0.6067 0.3470 0.5654 0.054 Uiso 1 1 d R
H13C H 0.5664 0.3286 0.6346 0.054 Uiso 1 1 d R
C14 C 0.5282(3) 0.2379(3) 0.4966(2) 0.0484(13) Uani 1 1 d .
H14A H 0.4692 0.2631 0.4846 0.058 Uiso 1 1 d R
H14B H 0.5242 0.1857 0.4846 0.058 Uiso 1 1 d R
H14C H 0.5820 0.2610 0.4746 0.058 Uiso 1 1 d R
C7 C 0.7076(3) 0.0459(3) 0.4900(2) 0.0361(10) Uani 1 1 d .
C8 C 0.6807(4) -0.0376(3) 0.4796(3) 0.0520(14) Uani 1 1 d .
H8A H 0.7107 -0.0556 0.4406 0.062 Uiso 1 1 d R
H8B H 0.6115 -0.0429 0.4762 0.062 Uiso 1 1 d R
H8C H 0.7038 -0.0665 0.5157 0.062 Uiso 1 1 d R
C9 C 0.6648(4) 0.0924(3) 0.4346(2) 0.0518(13) Uani 1 1 d .
H9A H 0.6980 0.0801 0.3951 0.062 Uiso 1 1 d R
H9B H 0.6727 0.1452 0.4437 0.062 Uiso 1 1 d R
H9C H 0.5970 0.0810 0.4301 0.062 Uiso 1 1 d R
C10 C 0.8177(3) 0.0545(3) 0.4910(2) 0.0460(12) Uani 1 1 d .
H10A H 0.8433 0.0410 0.4494 0.055 Uiso 1 1 d R
H10B H 0.8451 0.0222 0.5235 0.055 Uiso 1 1 d R
H10C H 0.8341 0.1060 0.5005 0.055 Uiso 1 1 d R

loop_
_atom_site_aniso_label
_atom_site_aniso_U_11
_atom_site_aniso_U_22
_atom_site_aniso_U_33
_atom_site_aniso_U_23
_atom_site_aniso_U_13
_atom_site_aniso_U_12
Se1 0.0288(2) 0.0566(3) 0.0341(3) 0.0039(2) -0.00844(18) 0.0038(2)
Se2 0.0277(2) 0.0341(2) 0.0372(2) 0.00273(19) 0.00766(17) -0.00682(17)
P1 0.0232(5) 0.0248(5) 0.0232(5) 0.0011(4) 0.0008(4) 0.0027(4)
P4 0.0246(5) 0.0221(5) 0.0211(5) -0.0002(4) 0.0030(4) 0.0008(4)
P3 0.0203(4) 0.0256(5) 0.0215(5) 0.0027(4) 0.0007(4) -0.0012(4)
P2 0.0281(5) 0.0269(5) 0.0219(5) -0.0010(4) 0.0001(4) -0.0034(4)
C2 0.028(2) 0.022(2) 0.025(2) -0.0003(15) -0.0003(16) -0.0019(15)
C1 0.0233(18) 0.028(2) 0.026(2) 0.0041(16) 0.0035(15) 0.0031(15)
C3 0.039(2) 0.0184(19) 0.036(2) 0.0013(17) 0.0075(18) 0.0006(16)
C4 0.063(3) 0.035(3) 0.038(3) 0.007(2) 0.010(2) -0.007(2)
C5 0.040(2) 0.029(2) 0.045(3) 0.001(2) -0.003(2) -0.0090(19)
C6 0.057(3) 0.030(2) 0.055(3) -0.004(2) -0.002(2) 0.014(2)
C15 0.046(2) 0.031(2) 0.0199(19) -0.0044(17) 0.0034(18) 0.0054(19)
C16 0.064(3) 0.036(3) 0.023(2) 0.0009(18) 0.010(2) -0.002(2)
C17 0.063(3) 0.038(3) 0.042(3) -0.006(2) 0.015(2) 0.015(2)
C18 0.070(3) 0.043(3) 0.026(2) -0.010(2) 0.000(2) -0.008(2)
C11 0.0234(18) 0.038(2) 0.030(2) 0.0074(18) 0.0009(16) 0.0075(17)
C12 0.024(2) 0.054(3) 0.040(3) 0.006(2) -0.0005(18) 0.0058(19)
C13 0.036(2) 0.036(3) 0.062(3) 0.006(2) 0.003(2) 0.012(2)
C14 0.034(2) 0.078(4) 0.034(3) 0.014(3) -0.005(2) 0.010(2)
C7 0.049(3) 0.037(3) 0.023(2) -0.0059(18) 0.0053(19) -0.002(2)
C8 0.076(4) 0.038(3) 0.042(3) -0.014(2) 0.014(3) -0.006(3)
C9 0.073(4) 0.060(3) 0.022(2) -0.003(2) 0.005(2) 0.000(3)
C10 0.049(3) 0.048(3) 0.042(3) -0.007(2) 0.021(2) 0.002(2)

loop_
_atom_type_symbol
_atom_type_description
_atom_type_scat_dispersion_real
_atom_type_scat_dispersion_imag
_atom_type_scat_source
C C 0.0033 0.0016 'International Tables Vol C Tables 4.2.6.8 and 6.1.1.4'
H H 0.0000 0.0000 'International Tables Vol C Tables 4.2.6.8 and 6.1.1.4'
P P 0.1023 0.0942 'International Tables Vol C Tables 4.2.6.8 and 6.1.1.4'
Se Se -0.0929 2.2259 'International Tables Vol C Tables 4.2.6.8 and 6.1.1.4'

loop_
_geom_angle_atom_site_label_1
_geom_angle_atom_site_label_2
_geom_angle_atom_site_label_3
_geom_angle
C1 P1 C3 105.04(19)
C1 P1 Se1 108.66(13)
C3 P1 Se1 113.88(15)
C1 P1 P4 99.72(13)
C3 P1 P4 108.42(14)
Se1 P1 P4 119.31(6)
C2 P4 C15 100.01(19)
C2 P4 P1 93.86(13)
C15 P4 P1 110.18(14)
C2 P3 C11 106.04(19)
C2 P3 Se2 109.97(13)
C11 P3 Se2 111.51(14)
C2 P3 P2 100.31(13)
C11 P3 P2 109.25(15)
Se2 P3 P2 118.55(5)
C1 P2 C7 99.81(19)
C1 P2 P3 94.61(13)
C7 P2 P3 110.08(15)
P3 C2 P4 118.4(2)
P3 C2 H1A 105.3
P4 C2 H1A 110.8
P3 C2 H1B 107.8
P4 C2 H1B 108.7
H1A C2 H1B 105.0
P1 C1 P2 120.3(2)
P1 C1 H2A 109.4
P2 C1 H2A 113.2
P1 C1 H2B 106.5
P2 C1 H2B 111.8
H2A C1 H2B 91.9
C5 C3 C4 109.4(4)
C5 C3 C6 110.1(4)
C4 C3 C6 108.9(4)
C5 C3 P1 110.9(3)
C4 C3 P1 109.7(3)
C6 C3 P1 107.7(3)
C3 C4 H4A 110.0
C3 C4 H4B 109.9
H4A C4 H4B 109.5
C3 C4 H4C 108.5
H4A C4 H4C 109.5
H4B C4 H4C 109.5
C3 C5 H5A 110.1
C3 C5 H5B 109.3
H5A C5 H5B 109.5
C3 C5 H5C 109.0
H5A C5 H5C 109.5
H5B C5 H5C 109.5
C3 C6 H6A 109.9
C3 C6 H6B 109.0
H6A C6 H6B 109.5
C3 C6 H6C 109.4
H6A C6 H6C 109.5
H6B C6 H6C 109.5
C18 C15 C17 110.2(4)
C18 C15 C16 109.9(4)
C17 C15 C16 108.1(4)
C18 C15 P4 115.9(3)
C17 C15 P4 102.9(3)
C16 C15 P4 109.4(3)
C15 C16 H16A 109.0
C15 C16 H16B 110.2
H16A C16 H16B 109.5
C15 C16 H16C 109.2
H16A C16 H16C 109.5
H16B C16 H16C 109.5
C15 C17 H17A 109.9
C15 C17 H17B 109.1
H17A C17 H17B 109.5
C15 C17 H17C 109.3
H17A C17 H17C 109.5
H17B C17 H17C 109.5
C15 C18 H18A 109.4
C15 C18 H18B 109.5
H18A C18 H18B 109.5
C15 C18 H18C 109.5
H18A C18 H18C 109.5
H18B C18 H18C 109.5
C14 C11 C13 108.7(4)
C14 C11 C12 110.2(4)
C13 C11 C12 109.8(4)
C14 C11 P3 108.1(3)
C13 C11 P3 108.3(3)
C12 C11 P3 111.7(3)
C11 C12 H12A 110.0
C11 C12 H12B 109.5
H12A C12 H12B 109.5
C11 C12 H12C 108.9
H12A C12 H12C 109.5
H12B C12 H12C 109.5
C11 C13 H13A 109.9
C11 C13 H13B 109.1
H13A C13 H13B 109.5
C11 C13 H13C 109.4
H13A C13 H13C 109.5
H13B C13 H13C 109.5
C11 C14 H14A 110.0
C11 C14 H14B 108.2
H14A C14 H14B 109.5
C11 C14 H14C 110.2
H14A C14 H14C 109.5
H14B C14 H14C 109.5
C10 C7 C9 109.9(4)
C10 C7 C8 109.7(4)
C9 C7 C8 108.7(4)
C10 C7 P2 116.0(3)
C9 C7 P2 109.5(3)
C8 C7 P2 102.7(3)
C7 C8 H8A 109.5
C7 C8 H8B 110.0
H8A C8 H8B 109.5
C7 C8 H8C 108.9
H8A C8 H8C 109.5
H8B C8 H8C 109.5
C7 C9 H9A 109.3
C7 C9 H9B 109.6
H9A C9 H9B 109.5
C7 C9 H9C 109.5
H9A C9 H9C 109.5
H9B C9 H9C 109.5
C7 C10 H10A 109.2
C7 C10 H10B 109.9
H10A C10 H10B 109.5
C7 C10 H10C 109.3
H10A C10 H10C 109.5
H10B C10 H10C 109.5

loop_
_geom_bond_atom_site_label_1
_geom_bond_atom_site_label_2
_geom_bond_distance
Se1 P1 2.1160(11)
Se2 P3 2.1135(10)
P1 C1 1.831(4)
P1 C3 1.871(4)
P1 P4 2.2155(14)
P4 C2 1.870(4)
P4 C15 1.901(4)
P3 C2 1.830(4)
P3 C11 1.874(4)
P3 P2 2.2227(15)
P2 C1 1.867(4)
P2 C7 1.902(4)
C2 H1A 1.0470
C2 H1B 0.9138
C1 H2A 0.9731
C1 H2B 1.0245
C3 C5 1.525(6)
C3 C4 1.531(6)
C3 C6 1.535(6)
C4 H4A 0.9601
C4 H4B 0.9599
C4 H4C 0.9601
C5 H5A 0.9600
C5 H5B 0.9599
C5 H5C 0.9602
C6 H6A 0.9601
C6 H6B 0.9600
C6 H6C 0.9600
C15 C18 1.521(7)
C15 C17 1.528(6)
C15 C16 1.528(6)
C16 H16A 0.9600
C16 H16B 0.9601
C16 H16C 0.9600
C17 H17A 0.9602
C17 H17B 0.9599
C17 H17C 0.9600
C18 H18A 0.9600
C18 H18B 0.9600
C18 H18C 0.9600
C11 C14 1.526(6)
C11 C13 1.530(6)
C11 C12 1.531(6)
C12 H12A 0.9601
C12 H12B 0.9600
C12 H12C 0.9601
C13 H13A 0.9601
C13 H13B 0.9598
C13 H13C 0.9602
C14 H14A 0.9600
C14 H14B 0.9600
C14 H14C 0.9600
C7 C10 1.525(6)
C7 C9 1.528(7)
C7 C8 1.540(6)
C8 H8A 0.9600
C8 H8B 0.9599
C8 H8C 0.9601
C9 H9A 0.9600
C9 H9B 0.9599
C9 H9C 0.9600
C10 H10A 0.9599
C10 H10B 0.9599
C10 H10C 0.9601
